data_4323426
loop_
_publ_author_name
'Michael Ruf'
'Karl Weis'
'Heinrich Vahrenkamp'

_publ_section_title
;
 Pyrazolylborate-Zinc Complexes of RNA Precursors and Analogues Thereof
;
_journal_name_full 'Inorganic Chemistry'
_journal_page_first 2130
_journal_page_last 2137
_journal_paper_doi 10.1021/ic961379m
_journal_volume 36
_journal_year 1997
_chemical_compound_source Benzene
_chemical_formula_sum 'C43 H49 B N8 O2 Zn'
_chemical_formula_weight 786.11
_chemical_name_common Tp(Cum,Me)Zn-Uracilate
_space_group_IT_number 2
_symmetry_cell_setting triclinic
_symmetry_space_group_name_Hall '-P 1'
_symmetry_space_group_name_H-M 'P -1'
_atom_sites_solution_hydrogens geom
_atom_sites_solution_primary direct
_atom_sites_solution_secondary difmap
_audit_creation_method SHELXL
_cell_angle_alpha 93.620(10)
_cell_angle_beta 110.380(10)
_cell_angle_gamma 114.760(10)
_cell_formula_units_Z 2
_cell_length_a 13.0590(10)
_cell_length_b 13.6580(10)
_cell_length_c 13.9700(10)
_cell_measurement_temperature 293(2)
_cell_volume 2056.1(4)
_computing_structure_refinement 'SHELXL-93 (Sheldrick, 1993)'
_computing_structure_solution 'SHELXS-86 (Sheldrick, 1990)'
_diffrn_ambient_temperature 293(2)
_diffrn_measurement_device Nonius-Turbo-CAD4
_diffrn_measurement_method Omega-2Theta
_diffrn_radiation_monochromator graphite
_diffrn_radiation_source 'fine-focus sealed tube'
_diffrn_radiation_type MoK\a
_diffrn_radiation_wavelength 0.71073
_diffrn_reflns_av_R_equivalents 0.0122
_diffrn_reflns_av_sigmaI/netI 0.0255
_diffrn_reflns_limit_h_max 11
_diffrn_reflns_limit_h_min -13
_diffrn_reflns_limit_k_max 13
_diffrn_reflns_limit_k_min 0
_diffrn_reflns_limit_l_max 14
_diffrn_reflns_limit_l_min -12
_diffrn_reflns_number 4186
_diffrn_reflns_theta_max 21.31
_diffrn_reflns_theta_min 2.60
_diffrn_standards_interval_count 'ICR every 3600 s, OCR every 200 refl.'
_diffrn_standards_number 2
_exptl_absorpt_coefficient_mu 0.643
_exptl_absorpt_correction_type none
_exptl_crystal_colour colorless
_exptl_crystal_density_diffrn 1.270
_exptl_crystal_density_meas 1.23
_exptl_crystal_description isometric
_exptl_crystal_F_000 828
_exptl_crystal_size_max 0.5
_exptl_crystal_size_mid 0.5
_exptl_crystal_size_min 0.4
_refine_diff_density_max 0.257
_refine_diff_density_min -0.144
_refine_diff_density_rms 0.037
_refine_ls_extinction_method none
_refine_ls_goodness_of_fit_all 1.074
_refine_ls_goodness_of_fit_obs 1.059
_refine_ls_hydrogen_treatment 'Riding Model'
_refine_ls_matrix_type full
_refine_ls_number_parameters 496
_refine_ls_number_reflns 3985
_refine_ls_number_restraints 0
_refine_ls_restrained_S_all 1.087
_refine_ls_restrained_S_obs 1.059
_refine_ls_R_factor_all 0.0411
_refine_ls_R_factor_obs 0.0291
_refine_ls_shift/esd_max 0.143
_refine_ls_shift/esd_mean 0.005
_refine_ls_structure_factor_coef Fsqd
_refine_ls_weighting_details 'w=1/[\s^2^(Fo^2^)+(0.0361P)^2^+1.3254P] where P=(Fo^2^+2Fc^2^)/3'
_refine_ls_weighting_scheme calc
_refine_ls_wR_factor_all 0.0817
_refine_ls_wR_factor_obs 0.0734
_reflns_number_observed 3461
_reflns_number_total 3987
_reflns_observed_criterion >2sigma(I)
_cod_data_source_file ic961379m_2.cif
_cod_data_source_block ura
_cod_depositor_comments
;
The following automatic conversions were performed:

'_exptl_absorpt_correction_type' value 'None' changed to 'none'
according to the built-in table from CIF Core dictionary named
'cif_core.dic' version 2.4.1 from 2010-06-29.

'_geom_bond_publ_flag'
value 'Y' changed to 'y' according to the built-in table from CIF
Core dictionary named 'cif_core.dic' version 2.4.1 from 2010-06-29
(63 times).

'_geom_angle_publ_flag' value 'Y' changed to 'y'
according to the built-in table from CIF Core dictionary named
'cif_core.dic' version 2.4.1 from 2010-06-29 (99 times).

Automatic conversion script
Id: cif_fix_values 1715 2011-07-08 13:25:40Z adriana 

The following automatic conversions were performed:

'_refine_ls_weighting_scheme' value 'calc
w=1/[\s^2^(Fo^2^)+(0.0361P)^2^+1.3254P] where P=(Fo^2^+2Fc^2^)/3' was
changed to 'calc'. New tag '_refine_ls_weighting_details' was
created. The value of the new tag was set to
'w=1/[\s^2^(Fo^2^)+(0.0361P)^2^+1.3254P] where P=(Fo^2^+2Fc^2^)/3'.

Automatic conversion script
Id: cif_fix_values 3143 2015-03-26 13:38:13Z robertas 
;
_cod_original_cell_volume 2056.1(3)
_cod_database_code 4323426

loop_
_symmetry_equiv_pos_as_xyz
'x, y, z'
'-x, -y, -z'

loop_
_atom_site_aniso_label
_atom_site_aniso_U_11
_atom_site_aniso_U_22
_atom_site_aniso_U_33
_atom_site_aniso_U_23
_atom_site_aniso_U_13
_atom_site_aniso_U_12
Zn 0.0480(2) 0.0375(3) 0.0412(2) 0.0152(2) 0.0178(2) 0.0243(2)
N7 0.053(2) 0.039(2) 0.040(2) 0.0136(14) 0.0206(13) 0.0245(14)
N2 0.048(2) 0.042(2) 0.046(2) 0.0140(14) 0.0187(13) 0.0227(15)
N8 0.052(2) 0.035(2) 0.042(2) 0.0139(15) 0.0172(15) 0.0251(15)
N1 0.048(2) 0.044(2) 0.040(2) 0.0169(14) 0.0156(14) 0.026(2)
O2 0.066(2) 0.040(2) 0.058(2) 0.0114(13) 0.0215(13) 0.0247(14)
C40 0.048(2) 0.047(3) 0.046(2) 0.018(2) 0.022(2) 0.028(2)
C41 0.057(2) 0.043(3) 0.050(2) 0.018(2) 0.015(2) 0.025(2)
C42 0.058(2) 0.042(2) 0.047(2) 0.015(2) 0.008(2) 0.021(2)
C43 0.047(2) 0.060(3) 0.035(2) 0.017(2) 0.011(2) 0.029(2)
N3 0.054(2) 0.045(2) 0.039(2) 0.016(2) 0.0086(13) 0.028(2)
O4 0.087(2) 0.049(2) 0.066(2) 0.0297(14) 0.0061(14) 0.0325(14)
N4 0.055(2) 0.036(2) 0.049(2) 0.0134(14) 0.0227(14) 0.0252(14)
C1 0.061(2) 0.040(2) 0.060(2) 0.009(2) 0.027(2) 0.027(2)
C2 0.077(3) 0.054(2) 0.053(2) 0.007(2) 0.033(2) 0.034(2)
C3 0.046(2) 0.047(2) 0.043(2) 0.008(2) 0.019(2) 0.022(2)
C4 0.119(4) 0.052(3) 0.092(3) 0.018(2) 0.055(3) 0.051(3)
C5 0.049(2) 0.052(3) 0.040(2) 0.009(2) 0.021(2) 0.027(2)
C6 0.076(3) 0.054(2) 0.049(3) 0.007(2) 0.025(2) 0.030(2)
C7 0.093(3) 0.074(3) 0.038(2) 0.010(2) 0.023(2) 0.041(3)
C8 0.074(3) 0.061(3) 0.050(3) 0.018(2) 0.030(2) 0.033(2)
C9 0.062(2) 0.051(2) 0.056(3) 0.013(2) 0.027(2) 0.021(2)
C10 0.053(2) 0.057(3) 0.038(2) 0.011(2) 0.018(2) 0.022(2)
C11 0.112(4) 0.069(3) 0.062(3) 0.027(2) 0.037(3) 0.040(3)
C12 0.140(4) 0.091(3) 0.100(4) 0.046(3) 0.047(3) 0.069(3)
C13 0.116(4) 0.121(4) 0.089(3) 0.054(3) 0.063(3) 0.043(3)
N5 0.055(2) 0.034(2) 0.044(2) 0.0151(13) 0.0229(14) 0.021(2)
C14 0.065(2) 0.031(2) 0.047(2) 0.007(2) 0.029(2) 0.017(2)
C15 0.053(2) 0.043(2) 0.069(2) 0.008(2) 0.035(2) 0.013(2)
C16 0.049(2) 0.042(2) 0.049(2) 0.006(2) 0.023(2) 0.018(2)
C17 0.089(3) 0.044(2) 0.063(2) 0.019(2) 0.039(2) 0.025(2)
C18 0.040(2) 0.047(2) 0.061(2) 0.007(2) 0.022(2) 0.018(2)
C19 0.054(2) 0.056(3) 0.088(3) 0.010(2) 0.015(2) 0.021(2)
C20 0.054(2) 0.082(3) 0.076(3) 0.007(2) 0.007(2) 0.028(2)
C21 0.055(2) 0.066(3) 0.090(3) 0.022(2) 0.030(2) 0.033(2)
C22 0.067(3) 0.060(3) 0.084(3) 0.007(2) 0.026(2) 0.036(2)
C23 0.056(2) 0.064(3) 0.064(2) 0.005(2) 0.018(2) 0.033(2)
C24 0.068(3) 0.084(3) 0.106(4) 0.031(3) 0.028(3) 0.043(3)
C25 0.084(3) 0.111(4) 0.115(4) 0.033(3) 0.033(3) 0.065(3)
C26 0.123(4) 0.152(5) 0.103(4) 0.056(4) 0.046(3) 0.085(4)
N6 0.052(2) 0.033(2) 0.041(2) 0.0140(13) 0.0157(14) 0.0242(14)
C27 0.051(2) 0.047(2) 0.042(2) 0.017(2) 0.016(2) 0.029(2)
C28 0.050(2) 0.045(2) 0.038(2) 0.012(2) 0.007(2) 0.025(2)
C29 0.043(2) 0.037(2) 0.035(2) 0.011(2) 0.015(2) 0.020(2)
C30 0.077(3) 0.057(2) 0.062(2) 0.020(2) 0.015(2) 0.045(2)
C31 0.047(2) 0.037(2) 0.029(2) 0.012(2) 0.0151(15) 0.022(2)
C32 0.047(2) 0.047(2) 0.047(2) 0.008(2) 0.013(2) 0.026(2)
C33 0.056(2) 0.037(2) 0.057(2) 0.007(2) 0.014(2) 0.019(2)
C34 0.068(3) 0.044(2) 0.058(2) 0.017(2) 0.026(2) 0.034(2)
C35 0.059(2) 0.062(3) 0.072(3) 0.026(2) 0.031(2) 0.040(2)
C36 0.049(2) 0.042(2) 0.058(2) 0.017(2) 0.024(2) 0.022(2)
C37 0.098(3) 0.056(3) 0.099(3) 0.019(3) 0.037(3) 0.052(3)
C38 0.228(7) 0.088(4) 0.120(5) 0.022(3) -0.013(4) 0.109(5)
C39 0.160(5) 0.064(3) 0.117(4) -0.002(3) 0.006(4) 0.072(4)
B 0.062(3) 0.041(2) 0.049(2) 0.022(2) 0.023(2) 0.032(2)

loop_
_atom_site_label
_atom_site_type_symbol
_atom_site_fract_x
_atom_site_fract_y
_atom_site_fract_z
_atom_site_U_iso_or_equiv
_atom_site_thermal_displace_type
_atom_site_occupancy
_atom_site_calc_flag
_atom_site_refinement_flags
_atom_site_disorder_group
Zn Zn 0.14900(3) 0.22884(3) 0.29213(3) 0.04055(15) Uani 1 d . .
N7 N 0.2147(2) 0.1369(2) 0.2372(2) 0.0421(6) Uani 1 d . .
N2 N 0.0140(2) 0.0932(2) 0.3060(2) 0.0447(7) Uani 1 d . .
N8 N 0.2602(2) 0.2515(2) 0.4503(2) 0.0416(6) Uani 1 d . .
N1 N 0.1538(2) 0.3616(2) 0.2471(2) 0.0426(6) Uani 1 d . .
O2 O 0.0005(2) 0.2353(2) 0.0977(2) 0.0563(6) Uani 1 d . .
C40 C 0.0673(3) 0.3326(3) 0.1454(3) 0.0435(8) Uani 1 d . .
C41 C 0.1355(3) 0.5310(3) 0.1473(3) 0.0515(9) Uani 1 d . .
C42 C 0.2266(3) 0.5553(3) 0.2502(3) 0.0541(9) Uani 1 d . .
H42 H 0.2834(3) 0.6287(3) 0.2869(3) 0.065 Uiso 1 calc R .
C43 C 0.2301(3) 0.4711(3) 0.2944(2) 0.0481(9) Uani 1 d . .
H43 H 0.2896(3) 0.4897(3) 0.3626(2) 0.058 Uiso 1 calc R .
N3 N 0.0598(2) 0.4186(2) 0.1013(2) 0.0471(7) Uani 1 d . .
H8 H 0.0024(2) 0.4003(2) 0.0393(2) 0.057 Uiso 1 calc R .
O4 O 0.1215(2) 0.6007(2) 0.0996(2) 0.0740(8) Uani 1 d . .
N4 N 0.2071(2) 0.0482(2) 0.2816(2) 0.0445(7) Uani 1 d . .
C1 C 0.1981(3) -0.0326(3) 0.2129(3) 0.0521(9) Uani 1 d . .
C2 C 0.1998(3) 0.0037(3) 0.1243(3) 0.0585(10) Uani 1 d . .
H2 H 0.1943(3) -0.0350(3) 0.0640(3) 0.070 Uiso 1 calc R .
C3 C 0.2113(3) 0.1095(3) 0.1418(3) 0.0454(8) Uani 1 d . .
C4 C 0.1889(4) -0.1407(3) 0.2371(3) 0.0800(12) Uani 1 d . .
H4A H 0.2676(4) -0.1281(3) 0.2884(3) 0.120 Uiso 1 calc R .
H4B H 0.1659(4) -0.1920(3) 0.1739(3) 0.120 Uiso 1 calc R .
H4C H 0.1274(4) -0.1712(3) 0.2647(3) 0.120 Uiso 1 calc R .
C5 C 0.2223(3) 0.1888(3) 0.0747(3) 0.0451(8) Uani 1 d . .
C6 C 0.1573(3) 0.1516(3) -0.0334(3) 0.0606(10) Uani 1 d . .
H6 H 0.1062(3) 0.0759(3) -0.0643(3) 0.073 Uiso 1 calc R .
C7 C 0.1684(4) 0.2272(4) -0.0959(3) 0.0691(11) Uani 1 d . .
H7 H 0.1249(4) 0.2009(4) -0.1686(3) 0.083 Uiso 1 calc R .
C8 C 0.2423(4) 0.3402(3) -0.0533(3) 0.0593(10) Uani 1 d . .
C9 C 0.3052(3) 0.3754(3) 0.0541(3) 0.0576(9) Uani 1 d . .
H9 H 0.3548(3) 0.4512(3) 0.0852(3) 0.069 Uiso 1 calc R .
C10 C 0.2968(3) 0.3016(3) 0.1172(3) 0.0510(9) Uani 1 d . .
H10 H 0.3421(3) 0.3283(3) 0.1897(3) 0.061 Uiso 1 calc R .
C11 C 0.2582(4) 0.4224(4) -0.1221(3) 0.0812(12) Uani 1 d . .
H11 H 0.3088(4) 0.4969(4) -0.0744(3) 0.097 Uiso 1 calc R .
C12 C 0.1365(5) 0.4161(4) -0.1920(4) 0.104(2) Uani 1 d . .
H12A H 0.0978(5) 0.4298(4) -0.1492(4) 0.156 Uiso 1 calc R .
H12B H 0.0831(5) 0.3435(4) -0.2391(4) 0.156 Uiso 1 calc R .
H12C H 0.1512(5) 0.4711(4) -0.2321(4) 0.156 Uiso 1 calc R .
C13 C 0.3297(5) 0.4106(4) -0.1832(4) 0.106(2) Uani 1 d . .
H13A H 0.4082(5) 0.4195(4) -0.1351(4) 0.159 Uiso 1 calc R .
H13B H 0.3431(5) 0.4666(4) -0.2224(4) 0.159 Uiso 1 calc R .
H13C H 0.2833(5) 0.3383(4) -0.2310(4) 0.159 Uiso 1 calc R .
N5 N 0.0541(2) 0.0258(2) 0.3588(2) 0.0432(7) Uani 1 d . .
C14 C -0.0425(3) -0.0595(3) 0.3656(2) 0.0481(8) Uani 1 d . .
C15 C -0.1455(3) -0.0470(3) 0.3157(3) 0.0563(9) Uani 1 d . .
H15 H -0.2257(3) -0.0939(3) 0.3075(3) 0.068 Uiso 1 calc R .
C16 C -0.1075(3) 0.0487(3) 0.2801(2) 0.0472(8) Uani 1 d . .
C17 C -0.0298(4) -0.1467(3) 0.4206(3) 0.0652(10) Uani 1 d . .
H17A H -0.1085(4) -0.1971(3) 0.4192(3) 0.098 Uiso 1 calc R .
H17B H 0.0296(4) -0.1121(3) 0.4923(3) 0.098 Uiso 1 calc R .
H17C H -0.0025(4) -0.1870(3) 0.3856(3) 0.098 Uiso 1 calc R .
C18 C -0.1772(3) 0.1017(3) 0.2185(3) 0.0501(9) Uani 1 d . .
C19 C -0.2755(3) 0.0425(3) 0.1230(3) 0.0725(11) Uani 1 d . .
H19 H -0.3032(3) -0.0332(3) 0.1010(3) 0.087 Uiso 1 calc R .
C20 C -0.3350(4) 0.0933(4) 0.0583(3) 0.0789(12) Uani 1 d . .
H20 H -0.4006(4) 0.0514(4) -0.0065(3) 0.095 Uiso 1 calc R .
C21 C -0.2973(4) 0.2055(3) 0.0894(3) 0.0685(11) Uani 1 d . .
C22 C -0.1996(4) 0.2636(3) 0.1863(3) 0.0703(11) Uani 1 d . .
H22 H -0.1733(4) 0.3389(3) 0.2096(3) 0.084 Uiso 1 calc R .
C23 C -0.1398(3) 0.2138(3) 0.2496(3) 0.0622(10) Uani 1 d . .
H23 H -0.0735(3) 0.2559(3) 0.3140(3) 0.075 Uiso 1 calc R .
C24 C -0.3610(4) 0.2632(4) 0.0210(4) 0.0854(13) Uani 1 d . .
H24 H -0.2986(4) 0.3410(4) 0.0374(4) 0.103 Uiso 1 calc R .
C25 C -0.4615(4) 0.2635(4) 0.0538(4) 0.0983(15) Uani 1 d . .
H25A H -0.4237(4) 0.3058(4) 0.1254(4) 0.147 Uiso 1 calc R .
H25B H -0.5189(4) 0.1885(4) 0.0480(4) 0.147 Uiso 1 calc R .
H25C H -0.5048(4) 0.2965(4) 0.0086(4) 0.147 Uiso 1 calc R .
C26 C -0.4107(5) 0.2182(5) -0.0949(4) 0.117(2) Uani 1 d . .
H26A H -0.4443(5) 0.2622(5) -0.1318(4) 0.176 Uiso 1 calc R .
H26B H -0.4747(5) 0.1426(5) -0.1146(4) 0.176 Uiso 1 calc R .
H26C H -0.3452(5) 0.2209(5) -0.1128(4) 0.176 Uiso 1 calc R .
N6 N 0.2802(2) 0.1607(2) 0.4652(2) 0.0410(6) Uani 1 d . .
C27 C 0.3741(3) 0.1877(3) 0.5594(2) 0.0450(8) Uani 1 d . .
C28 C 0.4148(3) 0.2957(3) 0.6075(2) 0.0467(8) Uani 1 d . .
H28 H 0.4790(3) 0.3363(3) 0.6733(2) 0.056 Uiso 1 calc R .
C29 C 0.3408(3) 0.3323(3) 0.5380(2) 0.0384(8) Uani 1 d . .
C30 C 0.4188(3) 0.1070(3) 0.5990(3) 0.0641(10) Uani 1 d . .
H30A H 0.4913(3) 0.1446(3) 0.6641(3) 0.096 Uiso 1 calc R .
H30B H 0.4386(3) 0.0774(3) 0.5478(3) 0.096 Uiso 1 calc R .
H30C H 0.3550(3) 0.0474(3) 0.6104(3) 0.096 Uiso 1 calc R .
C31 C 0.3386(3) 0.4390(2) 0.5533(2) 0.0367(7) Uani 1 d . .
C32 C 0.4460(3) 0.5388(3) 0.5918(2) 0.0478(8) Uani 1 d . .
H32 H 0.5213(3) 0.5387(3) 0.6074(2) 0.057 Uiso 1 calc R .
C33 C 0.4447(3) 0.6390(3) 0.6077(3) 0.0544(9) Uani 1 d . .
H33 H 0.5189(3) 0.7050(3) 0.6335(3) 0.065 Uiso 1 calc R .
C34 C 0.3350(3) 0.6429(3) 0.5860(3) 0.0538(9) Uani 1 d . .
C35 C 0.2281(3) 0.5427(3) 0.5489(3) 0.0577(9) Uani 1 d . .
H35 H 0.1531(3) 0.5428(3) 0.5346(3) 0.069 Uiso 1 calc R .
C36 C 0.2283(3) 0.4421(3) 0.5320(3) 0.0488(8) Uani 1 d . .
H36 H 0.1541(3) 0.3762(3) 0.5063(3) 0.059 Uiso 1 calc R .
C37 C 0.3299(4) 0.7519(3) 0.6014(4) 0.0799(12) Uani 1 d . .
H37 H 0.2717(4) 0.7389(3) 0.6342(4) 0.096 Uiso 1 calc R .
C38 C 0.2716(6) 0.7725(4) 0.4998(4) 0.159(3) Uani 1 d . .
H38A H 0.1903(6) 0.7111(4) 0.4608(4) 0.238 Uiso 1 calc R .
H38B H 0.3209(6) 0.7805(4) 0.4606(4) 0.238 Uiso 1 calc R .
H38C H 0.2654(6) 0.8395(4) 0.5116(4) 0.238 Uiso 1 calc R .
C39 C 0.4463(5) 0.8483(4) 0.6765(4) 0.124(2) Uani 1 d . .
H39A H 0.4801(5) 0.8270(4) 0.7394(4) 0.185 Uiso 1 calc R .
H39B H 0.4299(5) 0.9078(4) 0.6937(4) 0.185 Uiso 1 calc R .
H39C H 0.5047(5) 0.8726(4) 0.6451(4) 0.185 Uiso 1 calc R .
B B 0.1889(4) 0.0472(3) 0.3848(3) 0.0470(10) Uani 1 d . .
H0 H 0.2017(4) -0.0120(3) 0.4144(3) 0.056 Uiso 1 calc R .

loop_
_atom_type_symbol
_atom_type_description
_atom_type_scat_dispersion_real
_atom_type_scat_dispersion_imag
_atom_type_scat_source
C C 0.0033 0.0016 'International Tables Vol C Tables 4.2.6.8 and 6.1.1.4'
H H 0.0000 0.0000 'International Tables Vol C Tables 4.2.6.8 and 6.1.1.4'
B B 0.0013 0.0007 'International Tables Vol C Tables 4.2.6.8 and 6.1.1.4'
N N 0.0061 0.0033 'International Tables Vol C Tables 4.2.6.8 and 6.1.1.4'
O O 0.0106 0.0060 'International Tables Vol C Tables 4.2.6.8 and 6.1.1.4'
Zn Zn 0.2839 1.4301 'International Tables Vol C Tables 4.2.6.8 and 6.1.1.4'

loop_
_geom_angle_atom_site_label_1
_geom_angle_atom_site_label_2
_geom_angle_atom_site_label_3
_geom_angle
_geom_angle_site_symmetry_1
_geom_angle_site_symmetry_3
_geom_angle_publ_flag
N1 Zn N2 133.06(10) . . y
N1 Zn N7 122.41(10) . . y
N2 Zn N7 92.78(10) . . y
N1 Zn N8 116.60(11) . . y
N2 Zn N8 87.79(10) . . y
N7 Zn N8 93.62(9) . . y
C3 N7 N4 106.7(2) . . y
C3 N7 Zn 132.1(2) . . y
N4 N7 Zn 113.5(2) . . y
C16 N2 N5 107.0(2) . . y
C16 N2 Zn 138.3(2) . . y
N5 N2 Zn 114.7(2) . . y
C29 N8 N6 106.3(2) . . y
C29 N8 Zn 140.5(2) . . y
N6 N8 Zn 111.0(2) . . y
C43 N1 C40 118.2(3) . . y
C43 N1 Zn 131.8(2) . . y
C40 N1 Zn 109.8(2) . . y
O2 C40 N1 120.7(3) . . y
O2 C40 N3 122.4(3) . . y
N1 C40 N3 116.8(3) . . y
O4 C41 N3 120.8(3) . . y
O4 C41 C42 125.3(3) . . y
N3 C41 C42 113.9(3) . . y
C43 C42 C41 119.4(3) . . y
C42 C43 N1 125.1(3) . . y
C41 N3 C40 126.4(3) . . y
C1 N4 N7 109.1(2) . . y
C1 N4 B 131.1(3) . . y
N7 N4 B 118.9(2) . . y
N4 C1 C2 108.0(3) . . y
N4 C1 C4 122.7(3) . . y
C2 C1 C4 129.2(3) . . y
C1 C2 C3 106.6(3) . . y
N7 C3 C2 109.6(3) . . y
N7 C3 C5 120.5(3) . . y
C2 C3 C5 129.9(3) . . y
C10 C5 C6 118.1(3) . . y
C10 C5 C3 121.4(3) . . y
C6 C5 C3 120.5(3) . . y
C5 C6 C7 120.0(3) . . y
C8 C7 C6 121.9(3) . . y
C9 C8 C7 117.1(3) . . y
C9 C8 C11 121.0(4) . . y
C7 C8 C11 121.8(4) . . y
C8 C9 C10 121.7(3) . . y
C9 C10 C5 121.2(3) . . y
C12 C11 C13 112.6(4) . . y
C12 C11 C8 112.3(4) . . y
C13 C11 C8 111.3(4) . . y
C14 N5 N2 109.5(2) . . y
C14 N5 B 131.2(3) . . y
N2 N5 B 118.6(2) . . y
N5 C14 C15 107.3(3) . . y
N5 C14 C17 123.1(3) . . y
C15 C14 C17 129.6(3) . . y
C14 C15 C16 107.0(3) . . y
N2 C16 C15 109.2(3) . . y
N2 C16 C18 119.1(3) . . y
C15 C16 C18 131.6(3) . . y
C19 C18 C23 117.8(3) . . y
C19 C18 C16 120.3(3) . . y
C23 C18 C16 121.7(3) . . y
C18 C19 C20 121.5(4) . . y
C21 C20 C19 120.7(4) . . y
C22 C21 C20 117.2(4) . . y
C22 C21 C24 120.9(4) . . y
C20 C21 C24 121.9(4) . . y
C23 C22 C21 122.2(4) . . y
C22 C23 C18 120.7(3) . . y
C26 C24 C21 115.0(4) . . y
C26 C24 C25 111.7(4) . . y
C21 C24 C25 109.2(4) . . y
C27 N6 N8 109.6(2) . . y
C27 N6 B 130.6(2) . . y
N8 N6 B 119.4(2) . . y
N6 C27 C28 108.1(3) . . y
N6 C27 C30 122.6(3) . . y
C28 C27 C30 129.3(3) . . y
C27 C28 C29 106.2(3) . . y
N8 C29 C28 109.8(3) . . y
N8 C29 C31 121.1(3) . . y
C28 C29 C31 129.0(3) . . y
C32 C31 C36 117.7(3) . . y
C32 C31 C29 121.3(3) . . y
C36 C31 C29 121.0(3) . . y
C31 C32 C33 121.6(3) . . y
C32 C33 C34 121.1(3) . . y
C35 C34 C33 117.0(3) . . y
C35 C34 C37 120.5(3) . . y
C33 C34 C37 122.5(3) . . y
C34 C35 C36 122.4(3) . . y
C35 C36 C31 120.3(3) . . y
C38 C37 C39 114.8(4) . . y
C38 C37 C34 111.0(4) . . y
C39 C37 C34 115.4(3) . . y
N4 B N6 110.4(3) . . y
N4 B N5 107.9(3) . . y
N6 B N5 108.8(2) . . y

loop_
_geom_bond_atom_site_label_1
_geom_bond_atom_site_label_2
_geom_bond_distance
_geom_bond_site_symmetry_2
_geom_bond_publ_flag
Zn N1 1.940(2) . y
Zn N2 2.031(3) . y
Zn N7 2.035(2) . y
Zn N8 2.096(2) . y
N7 C3 1.341(4) . y
N7 N4 1.379(3) . y
N2 C16 1.335(4) . y
N2 N5 1.374(3) . y
N8 C29 1.336(4) . y
N8 N6 1.383(3) . y
N1 C43 1.354(4) . y
N1 C40 1.375(4) . y
O2 C40 1.217(4) . y
C40 N3 1.384(4) . y
C41 O4 1.235(4) . y
C41 N3 1.381(4) . y
C41 C42 1.417(4) . y
C42 C43 1.349(4) . y
N4 C1 1.354(4) . y
N4 B 1.540(5) . y
C1 C2 1.367(5) . y
C1 C4 1.500(5) . y
C2 C3 1.385(4) . y
C3 C5 1.471(4) . y
C5 C10 1.379(4) . y
C5 C6 1.382(5) . y
C6 C7 1.388(5) . y
C7 C8 1.381(5) . y
C8 C9 1.371(5) . y
C8 C11 1.518(5) . y
C9 C10 1.375(5) . y
C11 C12 1.510(6) . y
C11 C13 1.515(6) . y
N5 C14 1.350(4) . y
N5 B 1.558(4) . y
C14 C15 1.371(5) . y
C14 C17 1.492(5) . y
C15 C16 1.383(5) . y
C16 C18 1.476(5) . y
C18 C19 1.372(5) . y
C18 C23 1.382(5) . y
C19 C20 1.394(5) . y
C20 C21 1.384(5) . y
C21 C22 1.379(5) . y
C21 C24 1.522(5) . y
C22 C23 1.377(5) . y
C24 C26 1.493(6) . y
C24 C25 1.534(6) . y
N6 C27 1.344(4) . y
N6 B 1.545(5) . y
C27 C28 1.370(4) . y
C27 C30 1.501(4) . y
C28 C29 1.392(4) . y
C29 C31 1.473(4) . y
C31 C32 1.376(4) . y
C31 C36 1.386(4) . y
C32 C33 1.382(4) . y
C33 C34 1.383(5) . y
C34 C35 1.377(5) . y
C34 C37 1.523(5) . y
C35 C36 1.381(4) . y
C37 C38 1.466(6) . y
C37 C39 1.477(6) . y

loop_
_cod_changelog_entry_id
_cod_changelog_entry_author
_cod_changelog_entry_date
_cod_changelog_entry_text
1 'Vaitkus, Antanas' 2024-11-15T14:40:08+02:00
;
 Removed multiple data items that had the 'Y' placeholder value.
;
